data_4068815
loop_
_publ_author_name
'Duan, Haifeng'
'Sengupta, Sujata'
'Petersen, Jeffrey L.'
'Shi, Xiaodong'

_publ_section_title
;
 Synthesis and Characterization of NH-triazole-Bound Rhodium(I) Complexes:
 Substituted-Group-Controlled Regioselective Coordination
;
_journal_issue 8
_journal_name_full Organometallics
_journal_page_first 2352
_journal_paper_doi 10.1021/om8011163
_journal_volume 28
_journal_year 2009
_chemical_formula_sum 'C48 H48 N6 Rh2'
_chemical_formula_weight 914.74
_chemical_name_systematic
; 
 ? 
;
_space_group_IT_number 14
_symmetry_cell_setting monoclinic
_symmetry_space_group_name_Hall '-P 2yn'
_symmetry_space_group_name_H-M 'P 1 21/n 1'
_atom_sites_solution_hydrogens geom
_atom_sites_solution_primary direct
_atom_sites_solution_secondary difmap
_audit_creation_method SHELXL-97
_cell_angle_alpha 90.00
_cell_angle_beta 101.3710(10)
_cell_angle_gamma 90.00
_cell_formula_units_Z 4
_cell_length_a 12.7831(6)
_cell_length_b 11.0266(6)
_cell_length_c 30.0545(16)
_cell_measurement_reflns_used 6915
_cell_measurement_temperature 293(2)
_cell_measurement_theta_max 27.52
_cell_measurement_theta_min 2.30
_cell_volume 4153.2(4)
_computing_structure_refinement 'SHELXL-97 (Sheldrick, 1997)'
_computing_structure_solution 'SHELXS-97 (Sheldrick, 1990)'
_diffrn_ambient_temperature 293(2)
_diffrn_measured_fraction_theta_full 0.985
_diffrn_measured_fraction_theta_max 0.985
_diffrn_radiation_monochromator graphite
_diffrn_radiation_source 'fine-focus sealed tube'
_diffrn_radiation_type MoK\a
_diffrn_radiation_wavelength 0.71073
_diffrn_reflns_av_R_equivalents 0.0468
_diffrn_reflns_av_sigmaI/netI 0.0581
_diffrn_reflns_limit_h_max 16
_diffrn_reflns_limit_h_min -14
_diffrn_reflns_limit_k_max 14
_diffrn_reflns_limit_k_min -14
_diffrn_reflns_limit_l_max 39
_diffrn_reflns_limit_l_min -38
_diffrn_reflns_number 28481
_diffrn_reflns_theta_full 27.52
_diffrn_reflns_theta_max 27.52
_diffrn_reflns_theta_min 1.89
_diffrn_standards_decay_% none
_exptl_absorpt_coefficient_mu 0.836
_exptl_absorpt_correction_T_max 0.967
_exptl_absorpt_correction_T_min 0.814
_exptl_absorpt_correction_type face-indexed
_exptl_crystal_colour yellow
_exptl_crystal_density_diffrn 1.463
_exptl_crystal_density_method 'not measured'
_exptl_crystal_F_000 1872
_exptl_crystal_size_max 0.40
_exptl_crystal_size_mid 0.24
_exptl_crystal_size_min 0.04
_refine_diff_density_max 1.613
_refine_diff_density_min -0.943
_refine_diff_density_rms 0.082
_refine_ls_extinction_method none
_refine_ls_goodness_of_fit_ref 1.026
_refine_ls_hydrogen_treatment riding
_refine_ls_matrix_type full
_refine_ls_number_parameters 505
_refine_ls_number_reflns 9419
_refine_ls_number_restraints 0
_refine_ls_restrained_S_all 1.026
_refine_ls_R_factor_all 0.0710
_refine_ls_R_factor_gt 0.0451
_refine_ls_shift/su_max 0.001
_refine_ls_shift/su_mean 0.000
_refine_ls_structure_factor_coef Fsqd
_refine_ls_weighting_details 'calc w=1/[\s^2^(Fo^2^)+(0.0524P)^2^+3.2246P] where P=(Fo^2^+2Fc^2^)/3'
_refine_ls_weighting_scheme calc
_refine_ls_wR_factor_gt 0.1091
_refine_ls_wR_factor_ref 0.1224
_reflns_number_gt 6755
_reflns_number_total 9419
_reflns_threshold_expression >2sigma(I)
_cod_data_source_file om8011163_si_002.cif
_cod_data_source_block 1a
_cod_original_sg_symbol_H-M P21/n
_cod_database_code 4068815

loop_
_symmetry_equiv_pos_as_xyz
'x, y, z'
'-x+1/2, y+1/2, -z+1/2'
'-x, -y, -z'
'x-1/2, -y-1/2, z-1/2'

loop_
_atom_site_label
_atom_site_type_symbol
_atom_site_fract_x
_atom_site_fract_y
_atom_site_fract_z
_atom_site_U_iso_or_equiv
_atom_site_adp_type
_atom_site_occupancy
_atom_site_symmetry_multiplicity
_atom_site_calc_flag
_atom_site_refinement_flags
Rh1 Rh 0.81829(2) 0.17991(3) 0.046208(11) 0.04373(10) Uani 1 1 d .
Rh2 Rh 0.73606(2) -0.08803(3) 0.076780(11) 0.04285(10) Uani 1 1 d .
N1 N 0.7011(2) 0.1764(3) 0.08431(13) 0.0488(8) Uani 1 1 d .
N2 N 0.6743(2) 0.0721(3) 0.10116(13) 0.0491(8) Uani 1 1 d .
N3 N 0.6475(3) 0.2698(3) 0.09644(14) 0.0547(9) Uani 1 1 d .
N4 N 0.8879(2) -0.0298(3) 0.10662(12) 0.0480(8) Uani 1 1 d .
N5 N 0.9171(2) 0.0834(3) 0.09864(12) 0.0467(8) Uani 1 1 d .
N6 N 0.9634(3) -0.0872(3) 0.13573(12) 0.0521(8) Uani 1 1 d .
C1 C 0.5833(3) 0.2236(4) 0.12275(15) 0.0519(10) Uani 1 1 d .
C2 C 0.5987(3) 0.1000(4) 0.12602(15) 0.0498(10) Uani 1 1 d .
C3 C 0.5105(3) 0.3073(4) 0.14119(18) 0.0602(12) Uani 1 1 d .
C4 C 0.4693(4) 0.4071(5) 0.1163(2) 0.0816(17) Uani 1 1 d .
H4 H 0.4874 0.4205 0.0882 0.098 Uiso 1 1 calc R
C5 C 0.4019(5) 0.4878(6) 0.1315(3) 0.112(3) Uani 1 1 d .
H5 H 0.3738 0.5541 0.1141 0.134 Uiso 1 1 calc R
C6 C 0.3772(6) 0.4663(7) 0.1746(3) 0.123(3) Uani 1 1 d .
H6 H 0.3331 0.5198 0.1861 0.148 Uiso 1 1 calc R
C7 C 0.4177(6) 0.3675(8) 0.1992(3) 0.107(2) Uani 1 1 d .
H7 H 0.4005 0.3541 0.2274 0.129 Uiso 1 1 calc R
C8 C 0.4840(4) 0.2866(6) 0.1829(2) 0.0817(16) Uani 1 1 d .
H8 H 0.5104 0.2189 0.1999 0.098 Uiso 1 1 calc R
C9 C 0.5461(3) 0.0051(4) 0.14877(16) 0.0576(11) Uani 1 1 d .
C10 C 0.4400(4) 0.0085(5) 0.14439(18) 0.0698(14) Uani 1 1 d .
H10A H 0.4009 0.0696 0.1273 0.084 Uiso 1 1 calc R
H10B H 0.4054 -0.0501 0.1584 0.084 Uiso 1 1 calc R
C11 C 0.6152(4) -0.0882(5) 0.17615(17) 0.0651(13) Uani 1 1 d .
C12 C 0.5719(6) -0.2001(6) 0.1849(2) 0.0935(19) Uani 1 1 d .
H12 H 0.5009 -0.2172 0.1724 0.112 Uiso 1 1 calc R
C13 C 0.6331(8) -0.2855(8) 0.2117(3) 0.130(3) Uani 1 1 d .
H13 H 0.6033 -0.3587 0.2182 0.155 Uiso 1 1 calc R
C14 C 0.7389(9) -0.2607(9) 0.2286(3) 0.141(4) Uani 1 1 d .
H14 H 0.7815 -0.3192 0.2456 0.169 Uiso 1 1 calc R
C15 C 0.7820(6) -0.1520(8) 0.2208(3) 0.117(3) Uani 1 1 d .
H15 H 0.8528 -0.1349 0.2336 0.141 Uiso 1 1 calc R
C16 C 0.7205(5) -0.0676(6) 0.1940(2) 0.0856(17) Uani 1 1 d .
H16 H 0.7513 0.0053 0.1878 0.103 Uiso 1 1 calc R
C17 C 0.9007(4) 0.1173(5) -0.00347(19) 0.0678(14) Uani 1 1 d .
H17 H 0.9440 0.0449 0.0059 0.081 Uiso 1 1 calc R
C18 C 0.9485(3) 0.2222(5) 0.01383(17) 0.0618(12) Uani 1 1 d .
H18 H 1.0191 0.2112 0.0331 0.074 Uiso 1 1 calc R
C19 C 0.9334(4) 0.3420(5) -0.0107(2) 0.0788(16) Uani 1 1 d .
H19A H 0.9241 0.3274 -0.0431 0.095 Uiso 1 1 calc R
H19B H 0.9975 0.3902 -0.0016 0.095 Uiso 1 1 calc R
C20 C 0.8387(5) 0.4134(5) -0.0015(3) 0.0882(18) Uani 1 1 d .
H20A H 0.8633 0.4701 0.0230 0.106 Uiso 1 1 calc R
H20B H 0.8089 0.4602 -0.0283 0.106 Uiso 1 1 calc R
C21 C 0.7522(3) 0.3355(4) 0.01097(18) 0.0623(12) Uani 1 1 d .
H21 H 0.7031 0.3799 0.0263 0.075 Uiso 1 1 calc R
C22 C 0.7070(3) 0.2347(5) -0.01282(17) 0.0623(12) Uani 1 1 d .
H22 H 0.6322 0.2209 -0.0110 0.075 Uiso 1 1 calc R
C23 C 0.7363(5) 0.1908(6) -0.0563(2) 0.0898(18) Uani 1 1 d .
H23A H 0.6747 0.1513 -0.0746 0.108 Uiso 1 1 calc R
H23B H 0.7542 0.2602 -0.0732 0.108 Uiso 1 1 calc R
C24 C 0.8282(6) 0.1041(6) -0.0487(2) 0.0933(19) Uani 1 1 d .
H24A H 0.8006 0.0219 -0.0515 0.112 Uiso 1 1 calc R
H24B H 0.8694 0.1162 -0.0722 0.112 Uiso 1 1 calc R
C25 C 1.0453(3) -0.0068(4) 0.14789(14) 0.0490(9) Uani 1 1 d .
C26 C 1.0165(3) 0.1015(4) 0.12444(14) 0.0475(9) Uani 1 1 d .
C27 C 1.1446(3) -0.0434(4) 0.18057(15) 0.0529(10) Uani 1 1 d .
C28 C 1.1810(4) -0.1612(5) 0.18069(17) 0.0632(12) Uani 1 1 d .
H28 H 1.1438 -0.2184 0.1610 0.076 Uiso 1 1 calc R
C29 C 1.2756(5) -0.1937(6) 0.2112(2) 0.0825(18) Uani 1 1 d .
H29 H 1.3007 -0.2729 0.2115 0.099 Uiso 1 1 calc R
C30 C 1.3306(4) -0.1103(7) 0.24030(18) 0.0803(18) Uani 1 1 d .
H30 H 1.3925 -0.1320 0.2606 0.096 Uiso 1 1 calc R
C31 C 1.2930(4) 0.0049(6) 0.23908(18) 0.0797(16) Uani 1 1 d .
H31 H 1.3304 0.0619 0.2589 0.096 Uiso 1 1 calc R
C32 C 1.2025(4) 0.0404(5) 0.20987(16) 0.0681(13) Uani 1 1 d .
H32 H 1.1797 0.1205 0.2096 0.082 Uiso 1 1 calc R
C33 C 1.0742(3) 0.2175(4) 0.12579(15) 0.0533(10) Uani 1 1 d .
C34 C 1.1747(4) 0.2179(5) 0.11977(18) 0.0723(14) Uani 1 1 d .
H34A H 1.2136 0.2898 0.1229 0.087 Uiso 1 1 calc R
H34B H 1.2060 0.1464 0.1124 0.087 Uiso 1 1 calc R
C35 C 1.0204(4) 0.3267(4) 0.13737(17) 0.0603(12) Uani 1 1 d .
C36 C 0.9396(4) 0.3206(5) 0.1619(2) 0.0761(15) Uani 1 1 d .
H36 H 0.9152 0.2449 0.1690 0.091 Uiso 1 1 calc R
C37 C 0.8935(5) 0.4246(6) 0.1765(3) 0.100(2) Uani 1 1 d .
H37 H 0.8392 0.4174 0.1928 0.120 Uiso 1 1 calc R
C38 C 0.9281(7) 0.5367(7) 0.1667(3) 0.115(3) Uani 1 1 d .
H38 H 0.9012 0.6062 0.1779 0.138 Uiso 1 1 calc R
C39 C 1.0056(6) 0.5451(6) 0.1393(3) 0.106(2) Uani 1 1 d .
H39 H 1.0259 0.6211 0.1306 0.128 Uiso 1 1 calc R
C40 C 1.0524(5) 0.4423(5) 0.1250(2) 0.0801(16) Uani 1 1 d .
H40 H 1.1043 0.4496 0.1074 0.096 Uiso 1 1 calc R
C41 C 0.7860(4) -0.2704(4) 0.07798(19) 0.0622(12) Uani 1 1 d .
H41 H 0.8535 -0.2854 0.0992 0.075 Uiso 1 1 calc R
C42 C 0.7992(4) -0.2190(5) 0.03721(19) 0.0651(13) Uani 1 1 d .
H42 H 0.8737 -0.2052 0.0349 0.078 Uiso 1 1 calc R
C43 C 0.7249(5) -0.2463(6) -0.00758(19) 0.0890(18) Uani 1 1 d .
H43A H 0.7649 -0.2428 -0.0318 0.107 Uiso 1 1 calc R
H43B H 0.6973 -0.3280 -0.0067 0.107 Uiso 1 1 calc R
C44 C 0.6331(5) -0.1591(6) -0.0178(2) 0.0917(19) Uani 1 1 d .
H44A H 0.6518 -0.0937 -0.0364 0.110 Uiso 1 1 calc R
H44B H 0.5717 -0.2007 -0.0353 0.110 Uiso 1 1 calc R
C45 C 0.6031(3) -0.1060(5) 0.02391(19) 0.0666(13) Uani 1 1 d .
H45 H 0.5612 -0.0313 0.0179 0.080 Uiso 1 1 calc R
C46 C 0.5815(3) -0.1701(4) 0.05993(19) 0.0629(13) Uani 1 1 d .
H46 H 0.5277 -0.1329 0.0747 0.075 Uiso 1 1 calc R
C47 C 0.5874(4) -0.3066(5) 0.0637(2) 0.0738(15) Uani 1 1 d .
H47A H 0.5672 -0.3416 0.0336 0.089 Uiso 1 1 calc R
H47B H 0.5366 -0.3344 0.0815 0.089 Uiso 1 1 calc R
C48 C 0.6977(4) -0.3511(5) 0.0854(2) 0.0822(16) Uani 1 1 d .
H48A H 0.7013 -0.3595 0.1178 0.099 Uiso 1 1 calc R
H48B H 0.7083 -0.4309 0.0735 0.099 Uiso 1 1 calc R

loop_
_atom_site_aniso_label
_atom_site_aniso_U_11
_atom_site_aniso_U_22
_atom_site_aniso_U_33
_atom_site_aniso_U_23
_atom_site_aniso_U_13
_atom_site_aniso_U_12
Rh1 0.03629(14) 0.04161(18) 0.0577(2) 0.00112(15) 0.01990(13) 0.00338(12)
Rh2 0.03703(14) 0.04067(18) 0.0527(2) -0.00278(14) 0.01340(13) -0.00038(12)
N1 0.0447(16) 0.0426(19) 0.065(2) -0.0056(17) 0.0257(16) 0.0013(14)
N2 0.0430(16) 0.046(2) 0.065(2) -0.0063(17) 0.0266(16) -0.0021(14)
N3 0.0487(17) 0.046(2) 0.076(3) -0.0103(19) 0.0288(18) 0.0022(15)
N4 0.0439(16) 0.046(2) 0.056(2) -0.0021(16) 0.0152(16) -0.0049(15)
N5 0.0414(15) 0.047(2) 0.055(2) 0.0032(16) 0.0169(15) -0.0012(14)
N6 0.0497(17) 0.054(2) 0.052(2) 0.0042(18) 0.0098(16) -0.0059(16)
C1 0.049(2) 0.050(2) 0.061(3) -0.010(2) 0.022(2) -0.0019(19)
C2 0.0445(19) 0.055(3) 0.056(3) -0.004(2) 0.0239(19) -0.0021(18)
C3 0.053(2) 0.057(3) 0.077(3) -0.018(2) 0.029(2) -0.006(2)
C4 0.086(3) 0.059(3) 0.114(5) -0.001(3) 0.053(3) 0.012(3)
C5 0.106(5) 0.063(4) 0.189(8) -0.003(4) 0.083(5) 0.016(3)
C6 0.113(5) 0.092(5) 0.192(9) -0.052(6) 0.094(6) 0.000(4)
C7 0.121(5) 0.109(6) 0.113(5) -0.041(5) 0.074(5) 0.000(5)
C8 0.082(3) 0.093(4) 0.077(4) -0.023(3) 0.033(3) 0.008(3)
C9 0.059(2) 0.062(3) 0.059(3) -0.002(2) 0.030(2) -0.007(2)
C10 0.060(3) 0.077(3) 0.081(4) 0.008(3) 0.036(3) -0.007(2)
C11 0.072(3) 0.067(3) 0.062(3) 0.005(2) 0.027(2) 0.003(2)
C12 0.112(5) 0.077(4) 0.100(5) 0.023(4) 0.043(4) -0.004(4)
C13 0.156(8) 0.093(5) 0.151(8) 0.049(5) 0.058(7) 0.022(6)
C14 0.153(8) 0.129(7) 0.149(8) 0.079(6) 0.050(7) 0.043(6)
C15 0.097(5) 0.141(7) 0.111(6) 0.045(5) 0.015(4) 0.022(5)
C16 0.078(3) 0.094(4) 0.087(4) 0.027(4) 0.024(3) 0.012(3)
C17 0.071(3) 0.060(3) 0.085(4) 0.005(3) 0.047(3) 0.018(2)
C18 0.046(2) 0.073(3) 0.072(3) 0.016(3) 0.027(2) 0.004(2)
C19 0.079(3) 0.065(3) 0.104(4) 0.006(3) 0.046(3) -0.012(3)
C20 0.093(4) 0.053(3) 0.129(5) 0.016(3) 0.048(4) -0.008(3)
C21 0.055(2) 0.051(3) 0.086(4) 0.012(3) 0.026(2) 0.015(2)
C22 0.045(2) 0.072(3) 0.070(3) 0.010(3) 0.010(2) 0.003(2)
C23 0.115(5) 0.096(5) 0.056(3) 0.003(3) 0.012(3) -0.007(4)
C24 0.124(5) 0.088(4) 0.081(4) -0.021(3) 0.051(4) -0.010(4)
C25 0.049(2) 0.057(3) 0.042(2) 0.000(2) 0.0114(18) -0.0039(19)
C26 0.0422(18) 0.055(3) 0.047(2) -0.006(2) 0.0125(17) -0.0065(18)
C27 0.049(2) 0.059(3) 0.052(3) 0.003(2) 0.0142(19) -0.002(2)
C28 0.060(2) 0.061(3) 0.067(3) 0.011(2) 0.008(2) 0.003(2)
C29 0.084(3) 0.085(4) 0.082(4) 0.041(3) 0.025(3) 0.028(3)
C30 0.052(2) 0.133(6) 0.050(3) 0.025(3) -0.006(2) 0.004(3)
C31 0.065(3) 0.112(5) 0.057(3) 0.005(3) 0.000(3) 0.001(3)
C32 0.063(3) 0.087(4) 0.054(3) -0.010(3) 0.012(2) -0.001(3)
C33 0.051(2) 0.056(3) 0.052(3) 0.000(2) 0.0081(19) -0.010(2)
C34 0.058(3) 0.072(3) 0.088(4) 0.002(3) 0.017(3) -0.016(2)
C35 0.058(2) 0.058(3) 0.060(3) 0.000(2) -0.001(2) -0.004(2)
C36 0.069(3) 0.069(4) 0.088(4) -0.006(3) 0.011(3) 0.008(3)
C37 0.102(5) 0.091(5) 0.106(5) -0.018(4) 0.019(4) 0.032(4)
C38 0.122(6) 0.073(5) 0.133(7) -0.010(5) -0.017(5) 0.034(4)
C39 0.112(5) 0.058(4) 0.131(6) 0.001(4) -0.020(5) -0.006(4)
C40 0.088(4) 0.056(3) 0.089(4) 0.005(3) 0.002(3) -0.006(3)
C41 0.053(2) 0.046(3) 0.085(4) 0.006(2) 0.007(2) 0.007(2)
C42 0.056(2) 0.056(3) 0.088(4) -0.018(3) 0.026(3) 0.004(2)
C43 0.110(5) 0.094(5) 0.068(4) -0.027(3) 0.031(3) -0.004(4)
C44 0.103(4) 0.104(5) 0.059(4) 0.000(3) -0.005(3) -0.016(4)
C45 0.050(2) 0.061(3) 0.079(4) -0.002(3) -0.010(2) 0.001(2)
C46 0.041(2) 0.058(3) 0.091(4) -0.016(3) 0.017(2) -0.0082(19)
C47 0.065(3) 0.067(3) 0.091(4) -0.008(3) 0.019(3) -0.019(2)
C48 0.084(3) 0.053(3) 0.109(5) 0.011(3) 0.019(3) -0.001(3)

loop_
_atom_type_symbol
_atom_type_description
_atom_type_scat_dispersion_real
_atom_type_scat_dispersion_imag
_atom_type_scat_source
C C 0.0033 0.0016 'International Tables Vol C Tables 4.2.6.8 and 6.1.1.4'
H H 0.0000 0.0000 'International Tables Vol C Tables 4.2.6.8 and 6.1.1.4'
N N 0.0061 0.0033 'International Tables Vol C Tables 4.2.6.8 and 6.1.1.4'
Rh Rh -1.1178 0.9187 'International Tables Vol C Tables 4.2.6.8 and 6.1.1.4'

loop_
_geom_angle_atom_site_label_1
_geom_angle_atom_site_label_2
_geom_angle_atom_site_label_3
_geom_angle
N1 Rh1 C21 91.80(16)
N1 Rh1 N5 88.23(13)
C21 Rh1 N5 155.75(18)
N1 Rh1 C17 155.40(18)
C21 Rh1 C17 96.8(2)
N5 Rh1 C17 93.14(17)
N1 Rh1 C22 91.66(16)
C21 Rh1 C22 38.18(19)
N5 Rh1 C22 166.07(17)
C17 Rh1 C22 81.2(2)
N1 Rh1 C18 167.08(18)
C21 Rh1 C18 82.19(18)
N5 Rh1 C18 92.59(15)
C17 Rh1 C18 37.45(19)
C22 Rh1 C18 90.63(18)
N4 Rh2 C45 155.24(19)
N4 Rh2 C41 91.92(16)
C45 Rh2 C41 96.9(2)
N4 Rh2 N2 88.48(13)
C45 Rh2 N2 92.25(17)
C41 Rh2 N2 156.87(18)
N4 Rh2 C42 91.49(16)
C45 Rh2 C42 81.5(2)
C41 Rh2 C42 38.31(19)
N2 Rh2 C42 164.82(18)
N4 Rh2 C46 167.10(18)
C45 Rh2 C46 37.6(2)
C41 Rh2 C46 82.12(18)
N2 Rh2 C46 92.55(15)
C42 Rh2 C46 90.85(18)
N3 N1 N2 112.4(3)
N3 N1 Rh1 127.6(3)
N2 N1 Rh1 120.0(2)
N1 N2 C2 106.1(3)
N1 N2 Rh2 116.5(2)
C2 N2 Rh2 136.6(3)
N1 N3 C1 106.0(3)
N6 N4 N5 111.7(3)
N6 N4 Rh2 129.4(3)
N5 N4 Rh2 118.8(3)
N4 N5 C26 107.2(3)
N4 N5 Rh1 117.3(2)
C26 N5 Rh1 134.8(3)
N4 N6 C25 106.7(3)
N3 C1 C2 108.7(4)
N3 C1 C3 118.7(4)
C2 C1 C3 132.5(4)
N2 C2 C1 106.9(4)
N2 C2 C9 121.8(4)
C1 C2 C9 131.3(4)
C4 C3 C8 119.4(5)
C4 C3 C1 119.5(5)
C8 C3 C1 121.2(5)
C3 C4 C5 122.1(6)
C4 C5 C6 117.7(7)
C7 C6 C5 120.3(6)
C6 C7 C8 121.1(7)
C3 C8 C7 119.4(6)
C10 C9 C2 118.6(5)
C10 C9 C11 123.5(5)
C2 C9 C11 117.9(4)
C16 C11 C12 118.0(6)
C16 C11 C9 122.2(5)
C12 C11 C9 119.9(5)
C13 C12 C11 120.8(7)
C14 C13 C12 118.9(8)
C15 C14 C13 121.0(8)
C14 C15 C16 119.6(8)
C11 C16 C15 121.6(7)
C18 C17 C24 125.5(5)
C18 C17 Rh1 72.6(3)
C24 C17 Rh1 111.7(3)
C17 C18 C19 123.6(5)
C17 C18 Rh1 70.0(2)
C19 C18 Rh1 112.2(3)
C18 C19 C20 113.4(4)
C21 C20 C19 113.7(4)
C22 C21 C20 125.6(5)
C22 C21 Rh1 72.0(3)
C20 C21 Rh1 110.4(3)
C21 C22 C23 123.7(5)
C21 C22 Rh1 69.8(3)
C23 C22 Rh1 113.1(3)
C24 C23 C22 113.2(5)
C17 C24 C23 113.9(5)
N6 C25 C26 107.9(3)
N6 C25 C27 120.4(4)
C26 C25 C27 131.6(4)
N5 C26 C25 106.5(3)
N5 C26 C33 123.2(4)
C25 C26 C33 130.3(4)
C28 C27 C32 119.3(4)
C28 C27 C25 119.8(4)
C32 C27 C25 120.9(4)
C27 C28 C29 119.1(5)
C30 C29 C28 120.8(6)
C31 C30 C29 118.6(5)
C30 C31 C32 122.4(6)
C31 C32 C27 119.8(6)
C34 C33 C35 122.7(4)
C34 C33 C26 119.4(5)
C35 C33 C26 117.7(4)
C36 C35 C40 118.1(5)
C36 C35 C33 121.5(4)
C40 C35 C33 120.4(5)
C35 C36 C37 122.1(6)
C38 C37 C36 120.1(7)
C37 C38 C39 118.7(7)
C40 C39 C38 121.5(7)
C39 C40 C35 119.3(6)
C42 C41 C48 127.2(5)
C42 C41 Rh2 71.7(3)
C48 C41 Rh2 109.7(3)
C41 C42 C43 122.5(5)
C41 C42 Rh2 70.0(3)
C43 C42 Rh2 113.0(3)
C44 C43 C42 112.5(5)
C45 C44 C43 113.3(5)
C46 C45 C44 125.9(5)
C46 C45 Rh2 73.0(3)
C44 C45 Rh2 111.6(3)
C45 C46 C47 124.1(5)
C45 C46 Rh2 69.4(2)
C47 C46 Rh2 111.9(3)
C46 C47 C48 112.5(4)
C41 C48 C47 114.2(4)

loop_
_geom_bond_atom_site_label_1
_geom_bond_atom_site_label_2
_geom_bond_distance
Rh1 N1 2.057(3)
Rh1 C21 2.104(4)
Rh1 N5 2.104(3)
Rh1 C17 2.106(4)
Rh1 C22 2.131(5)
Rh1 C18 2.138(4)
Rh2 N4 2.072(3)
Rh2 C45 2.095(4)
Rh2 C41 2.108(5)
Rh2 N2 2.123(3)
Rh2 C42 2.129(4)
Rh2 C46 2.141(4)
N1 N3 1.328(4)
N1 N2 1.329(5)
N2 C2 1.367(5)
N3 C1 1.347(5)
N4 N6 1.328(5)
N4 N5 1.338(5)
N5 C26 1.367(5)
N6 C25 1.365(5)
C1 C2 1.377(6)
C1 C3 1.494(6)
C2 C9 1.483(6)
C3 C4 1.376(7)
C3 C8 1.381(7)
C4 C5 1.378(7)
C5 C6 1.410(11)
C6 C7 1.360(11)
C7 C8 1.384(8)
C9 C10 1.336(6)
C9 C11 1.493(7)
C11 C16 1.367(7)
C11 C12 1.398(8)
C12 C13 1.378(10)
C13 C14 1.375(12)
C14 C15 1.358(12)
C15 C16 1.373(9)
C17 C18 1.363(7)
C17 C24 1.492(8)
C18 C19 1.506(7)
C19 C20 1.514(7)
C20 C21 1.505(7)
C21 C22 1.385(7)
C22 C23 1.508(8)
C23 C24 1.498(9)
C25 C26 1.399(6)
C25 C27 1.500(6)
C26 C33 1.473(6)
C27 C28 1.379(6)
C27 C32 1.385(7)
C28 C29 1.413(7)
C29 C30 1.364(9)
C30 C31 1.356(9)
C31 C32 1.365(7)
C33 C34 1.332(6)
C33 C35 1.463(7)
C35 C36 1.385(7)
C35 C40 1.411(7)
C36 C37 1.398(8)
C37 C38 1.364(10)
C38 C39 1.411(10)
C39 C40 1.389(9)
C41 C42 1.390(7)
C41 C48 1.489(7)
C42 C43 1.517(8)
C43 C44 1.501(9)
C44 C45 1.501(8)
C45 C46 1.366(7)
C46 C47 1.510(7)
C47 C48 1.514(7)
